data_4516245
loop_
_publ_author_name
'Laffoon, Summer D.'
'Chan, Vincent S.'
'Fickes, Michael G.'
'Kotecki, Brian'
'Ickes, Andrew R.'
'Henle, Jeremy'
'Napolitano, Jos\'e G.'
'Franczyk, Thaddeus S.'
'Dunn, Travis B.'
'Barnes, David M.'
'Haight, Anthony R.'
'Henry, Rodger F.'
'Shekhar, Shashank'

_publ_section_title
;
 Pd-Catalyzed Cross-Coupling Reactions Promoted by Biaryl Phosphorinane
 Ligands
;
_journal_name_full 'ACS Catalysis'
_journal_page_first 11691
_journal_paper_doi 10.1021/acscatal.9b03012
_journal_year 2019
_chemical_formula_sum 'C34 H51 O4 P'
_chemical_formula_weight 554.71
_space_group_crystal_system monoclinic
_space_group_IT_number 14
_space_group_name_Hall '-P 2yn'
_space_group_name_H-M_alt 'P 1 21/n 1'
_atom_sites_solution_hydrogens geom
_audit_creation_method SHELXL-2014/7
_cell_angle_alpha 90
_cell_angle_beta 96.4210(10)
_cell_angle_gamma 90
_cell_formula_units_Z 4
_cell_length_a 9.9251(8)
_cell_length_b 11.2824(9)
_cell_length_c 28.061(2)
_cell_measurement_reflns_used 7689
_cell_measurement_temperature 100(2)
_cell_measurement_theta_max 26.6485
_cell_measurement_theta_min 2.322
_cell_volume 3122.5(4)
_computing_structure_refinement 'SHELXL-2014/7 (Sheldrick, 2014)'
_diffrn_ambient_temperature 100(2)
_diffrn_measured_fraction_theta_full 1.000
_diffrn_measured_fraction_theta_max 0.996
_diffrn_measurement_device_type CCD
_diffrn_measurement_method 'omega scan'
_diffrn_radiation_monochromator graphite
_diffrn_radiation_source 'fine-focus sealed tube'
_diffrn_radiation_type MoK\a
_diffrn_radiation_wavelength 0.71073
_diffrn_reflns_av_R_equivalents 0.0398
_diffrn_reflns_av_unetI/netI 0.0326
_diffrn_reflns_Laue_measured_fraction_full 1.000
_diffrn_reflns_Laue_measured_fraction_max 0.996
_diffrn_reflns_limit_h_max 12
_diffrn_reflns_limit_h_min -12
_diffrn_reflns_limit_k_max 14
_diffrn_reflns_limit_k_min -14
_diffrn_reflns_limit_l_max 36
_diffrn_reflns_limit_l_min -36
_diffrn_reflns_number 35457
_diffrn_reflns_point_group_measured_fraction_full 1.000
_diffrn_reflns_point_group_measured_fraction_max 0.996
_diffrn_reflns_theta_full 25.242
_diffrn_reflns_theta_max 27.455
_diffrn_reflns_theta_min 1.461
_exptl_absorpt_coefficient_mu 0.123
_exptl_absorpt_correction_T_max 1.0000
_exptl_absorpt_correction_T_min 0.9280
_exptl_absorpt_correction_type multi-scan
_exptl_crystal_colour colourless
_exptl_crystal_density_diffrn 1.180
_exptl_crystal_description parallelapiped
_exptl_crystal_F_000 1208
_exptl_crystal_size_max 0.20
_exptl_crystal_size_mid 0.20
_exptl_crystal_size_min 0.20
_refine_diff_density_max 0.441
_refine_diff_density_min -0.402
_refine_diff_density_rms 0.050
_refine_ls_extinction_method none
_refine_ls_goodness_of_fit_ref 1.027
_refine_ls_hydrogen_treatment constr
_refine_ls_matrix_type full
_refine_ls_number_parameters 374
_refine_ls_number_reflns 7113
_refine_ls_number_restraints 0
_refine_ls_restrained_S_all 1.027
_refine_ls_R_factor_all 0.0639
_refine_ls_R_factor_gt 0.0466
_refine_ls_shift/su_max 0.000
_refine_ls_shift/su_mean 0.000
_refine_ls_structure_factor_coef Fsqd
_refine_ls_weighting_details 'w=1/[\s^2^(Fo^2^)+(0.0434P)^2^+2.2419P] where P=(Fo^2^+2Fc^2^)/3'
_refine_ls_weighting_scheme calc
_refine_ls_wR_factor_gt 0.1056
_refine_ls_wR_factor_ref 0.1150
_reflns_Friedel_coverage 0.000
_reflns_number_gt 5590
_reflns_number_total 7113
_reflns_threshold_expression 'I > 2\s(I)'
_cod_data_source_file cs9b03012_si_001.cif
_cod_data_source_block L_5c
_cod_original_sg_symbol_H-M 'P 21/n'
_cod_database_code 4516245
_shelx_shelxl_version_number 2014/7
_shelx_space_group_comment
;
The symmetry employed for this shelxl refinement is uniquely defined
by the following loop, which should always be used as a source of
symmetry information in preference to the above space-group names.
They are only intended as comments.
;

loop_
_space_group_symop_operation_xyz
'x, y, z'
'-x+1/2, y+1/2, -z+1/2'
'-x, -y, -z'
'x-1/2, -y-1/2, z-1/2'

loop_
_atom_site_label
_atom_site_type_symbol
_atom_site_fract_x
_atom_site_fract_y
_atom_site_fract_z
_atom_site_U_iso_or_equiv
_atom_site_adp_type
_atom_site_occupancy
_atom_site_site_symmetry_order
_atom_site_calc_flag
_atom_site_refinement_flags_posn
_atom_site_refinement_flags_adp
_atom_site_refinement_flags_occupancy
_atom_site_disorder_assembly
_atom_site_disorder_group
P1 P 0.42368(5) 0.39189(4) 0.16763(2) 0.02223(11) Uani 1 1 d . . . . .
O1 O 0.55624(19) 0.72598(13) 0.25881(6) 0.0561(5) Uani 1 1 d . . . . .
O2 O 0.3999(6) 0.5974(4) 0.27502(19) 0.0232(13) Uani 0.514(12) 1 d . . P A 1
O2' O 0.3411(6) 0.6260(3) 0.25810(18) 0.0193(12) Uani 0.486(12) 1 d . . P A 2
O3 O 0.68636(11) 0.52352(10) 0.14874(4) 0.0220(3) Uani 1 1 d . . . . .
O4 O 0.57955(11) 0.12657(10) 0.03609(4) 0.0199(2) Uani 1 1 d . . . . .
C1 C 0.5239(2) 0.39519(17) 0.22945(6) 0.0374(5) Uani 1 1 d . . . . .
C2 C 0.5774(3) 0.51762(18) 0.24754(7) 0.0441(6) Uani 1 1 d . . . . .
H2A H 0.6061 0.5107 0.2824 0.053 Uiso 1 1 calc R U . . .
H2B H 0.6597 0.5353 0.2319 0.053 Uiso 1 1 calc R U . . .
C3 C 0.4840(3) 0.62281(18) 0.24001(8) 0.0471(6) Uani 1 1 d . . . . .
C4 C 0.4400(2) 0.64734(16) 0.18785(8) 0.0337(5) Uani 1 1 d . . . . .
H4A H 0.5221 0.6665 0.1724 0.040 Uiso 1 1 calc R U . . .
H4B H 0.3827 0.7194 0.1860 0.040 Uiso 1 1 calc R U . . .
C5 C 0.36149(19) 0.55024(16) 0.15760(7) 0.0307(4) Uani 1 1 d . . . . .
C6 C 0.6453(3) 0.31146(18) 0.23069(7) 0.0447(6) Uani 1 1 d . . . . .
H6A H 0.7087 0.3412 0.2091 0.067 Uiso 1 1 calc R U . . .
H6B H 0.6139 0.2323 0.2203 0.067 Uiso 1 1 calc R U . . .
H6C H 0.6911 0.3072 0.2634 0.067 Uiso 1 1 calc R U . . .
C7 C 0.4256(3) 0.3466(2) 0.26379(8) 0.0638(9) Uani 1 1 d . . . . .
H7A H 0.4722 0.3428 0.2964 0.096 Uiso 1 1 calc R U . . .
H7B H 0.3955 0.2670 0.2534 0.096 Uiso 1 1 calc R U . . .
H7C H 0.3469 0.3992 0.2632 0.096 Uiso 1 1 calc R U . . .
C8 C 0.3611(2) 0.58554(16) 0.10494(8) 0.0335(4) Uani 1 1 d . . . . .
H8A H 0.3246 0.6659 0.1002 0.050 Uiso 1 1 calc R U . . .
H8B H 0.3045 0.5300 0.0847 0.050 Uiso 1 1 calc R U . . .
H8C H 0.4540 0.5833 0.0962 0.050 Uiso 1 1 calc R U . . .
C9 C 0.2131(2) 0.54632(19) 0.16935(10) 0.0522(7) Uani 1 1 d . . . . .
H9A H 0.1726 0.6254 0.1649 0.078 Uiso 1 1 calc R U . . .
H9B H 0.2111 0.5211 0.2027 0.078 Uiso 1 1 calc R U . . .
H9C H 0.1614 0.4900 0.1479 0.078 Uiso 1 1 calc R U . . .
C10 C 0.4978(3) 0.76627(19) 0.29968(7) 0.0457(6) Uani 1 1 d . . . . .
H10A H 0.4733 0.8512 0.2965 0.055 Uiso 1 1 calc R U . A 1
H10B H 0.5612 0.7551 0.3292 0.055 Uiso 1 1 calc R U . A 1
C11 C 0.3760(2) 0.6923(2) 0.30077(8) 0.0476(6) Uani 0.514(12) 1 d . . P A 1
H11A H 0.3633 0.6698 0.3341 0.057 Uiso 0.514(12) 1 calc R U P A 1
H11B H 0.2940 0.7347 0.2864 0.057 Uiso 0.514(12) 1 calc R U P A 1
C11' C 0.3760(2) 0.6923(2) 0.30077(8) 0.0476(6) Uani 0.486(12) 1 d . . P A 2
H11C H 0.3910 0.6367 0.3282 0.057 Uiso 0.486(12) 1 calc R U P A 2
H11D H 0.2986 0.7440 0.3063 0.057 Uiso 0.486(12) 1 calc R U P A 2
C12 C 0.54684(16) 0.36086(13) 0.12410(5) 0.0155(3) Uani 1 1 d . . . . .
C13 C 0.66655(16) 0.42561(13) 0.11978(5) 0.0170(3) Uani 1 1 d . . . . .
C14 C 0.75608(16) 0.39245(14) 0.08776(6) 0.0191(3) Uani 1 1 d . . . . .
H14 H 0.8358 0.4377 0.0854 0.023 Uiso 1 1 calc R U . . .
C15 C 0.72927(16) 0.29281(14) 0.05898(6) 0.0190(3) Uani 1 1 d . . . . .
H15 H 0.7909 0.2699 0.0371 0.023 Uiso 1 1 calc R U . . .
C16 C 0.61310(15) 0.22731(14) 0.06227(5) 0.0163(3) Uani 1 1 d . . . . .
C17 C 0.51959(15) 0.26114(13) 0.09427(5) 0.0147(3) Uani 1 1 d . . . . .
C18 C 0.81330(18) 0.58341(16) 0.15084(7) 0.0260(4) Uani 1 1 d . . . . .
H18A H 0.8869 0.5271 0.1599 0.039 Uiso 1 1 calc R U . . .
H18B H 0.8162 0.6470 0.1747 0.039 Uiso 1 1 calc R U . . .
H18C H 0.8241 0.6173 0.1193 0.039 Uiso 1 1 calc R U . . .
C19 C 0.65989(18) 0.09692(16) -0.00130(6) 0.0247(4) Uani 1 1 d . . . . .
H19A H 0.6587 0.1630 -0.0240 0.037 Uiso 1 1 calc R U . . .
H19B H 0.6227 0.0259 -0.0181 0.037 Uiso 1 1 calc R U . . .
H19C H 0.7534 0.0815 0.0125 0.037 Uiso 1 1 calc R U . . .
C20 C 0.39231(15) 0.18660(13) 0.09248(5) 0.0149(3) Uani 1 1 d . . . . .
C21 C 0.39057(16) 0.08079(14) 0.11876(5) 0.0162(3) Uani 1 1 d . . . . .
C22 C 0.27531(16) 0.00889(14) 0.11286(5) 0.0173(3) Uani 1 1 d . . . . .
H22 H 0.2742 -0.0620 0.1311 0.021 Uiso 1 1 calc R U . . .
C23 C 0.16245(16) 0.03748(14) 0.08127(6) 0.0179(3) Uani 1 1 d . . . . .
C24 C 0.16687(16) 0.14250(14) 0.05534(6) 0.0186(3) Uani 1 1 d . . . . .
H24 H 0.0901 0.1642 0.0338 0.022 Uiso 1 1 calc R U . . .
C25 C 0.27940(16) 0.21682(14) 0.05976(5) 0.0170(3) Uani 1 1 d . . . . .
C26 C 0.51283(16) 0.03802(14) 0.15187(6) 0.0194(3) Uani 1 1 d . . . . .
H26 H 0.5824 0.1025 0.1543 0.023 Uiso 1 1 calc R U . . .
C27 C 0.47747(19) 0.01121(16) 0.20263(6) 0.0249(4) Uani 1 1 d . . . . .
H27A H 0.4354 0.0811 0.2155 0.037 Uiso 1 1 calc R U . . .
H27B H 0.5603 -0.0090 0.2234 0.037 Uiso 1 1 calc R U . . .
H27C H 0.4141 -0.0556 0.2015 0.037 Uiso 1 1 calc R U . . .
C28 C 0.57494(17) -0.07158(16) 0.13038(6) 0.0248(4) Uani 1 1 d . . . . .
H28A H 0.5084 -0.1361 0.1276 0.037 Uiso 1 1 calc R U . . .
H28B H 0.6556 -0.0965 0.1513 0.037 Uiso 1 1 calc R U . . .
H28C H 0.6004 -0.0521 0.0986 0.037 Uiso 1 1 calc R U . . .
C29 C 0.03568(16) -0.03946(15) 0.07401(6) 0.0229(4) Uani 1 1 d . . . . .
H29 H -0.0014 -0.0330 0.0395 0.028 Uiso 1 1 calc R U . . .
C30 C -0.07344(19) 0.00620(19) 0.10373(8) 0.0380(5) Uani 1 1 d . . . . .
H30A H -0.0429 -0.0042 0.1379 0.057 Uiso 1 1 calc R U . . .
H30B H -0.1575 -0.0384 0.0954 0.057 Uiso 1 1 calc R U . . .
H30C H -0.0899 0.0905 0.0969 0.057 Uiso 1 1 calc R U . . .
C31 C 0.06256(18) -0.17057(16) 0.08468(7) 0.0303(4) Uani 1 1 d . . . . .
H31A H 0.1321 -0.1996 0.0654 0.045 Uiso 1 1 calc R U . . .
H31B H -0.0213 -0.2157 0.0767 0.045 Uiso 1 1 calc R U . . .
H31C H 0.0941 -0.1806 0.1188 0.045 Uiso 1 1 calc R U . . .
C32 C 0.28107(17) 0.32446(15) 0.02692(6) 0.0217(3) Uani 1 1 d . . . . .
H32 H 0.3518 0.3803 0.0418 0.026 Uiso 1 1 calc R U . . .
C33 C 0.14568(18) 0.39127(16) 0.02065(7) 0.0297(4) Uani 1 1 d . . . . .
H33A H 0.0768 0.3422 0.0023 0.044 Uiso 1 1 calc R U . . .
H33B H 0.1566 0.4656 0.0034 0.044 Uiso 1 1 calc R U . . .
H33C H 0.1171 0.4087 0.0522 0.044 Uiso 1 1 calc R U . . .
C34 C 0.32179(19) 0.28765(17) -0.02217(6) 0.0295(4) Uani 1 1 d . . . . .
H34A H 0.2541 0.2326 -0.0377 0.044 Uiso 1 1 calc R U . . .
H34B H 0.4106 0.2488 -0.0178 0.044 Uiso 1 1 calc R U . . .
H34C H 0.3266 0.3581 -0.0423 0.044 Uiso 1 1 calc R U . . .

loop_
_atom_site_aniso_label
_atom_site_aniso_U_11
_atom_site_aniso_U_22
_atom_site_aniso_U_33
_atom_site_aniso_U_23
_atom_site_aniso_U_13
_atom_site_aniso_U_12
P1 0.0309(2) 0.0159(2) 0.0227(2) -0.00522(17) 0.01538(18) -0.00717(17)
O1 0.0934(13) 0.0335(8) 0.0496(9) -0.0271(7) 0.0437(9) -0.0382(9)
O2 0.023(2) 0.0222(15) 0.026(2) -0.0076(14) 0.0108(19) -0.0024(15)
O2' 0.019(2) 0.0177(14) 0.0227(19) -0.0025(13) 0.0076(17) 0.0001(14)
O3 0.0224(6) 0.0184(6) 0.0260(6) -0.0073(5) 0.0058(5) -0.0064(5)
O4 0.0222(6) 0.0195(6) 0.0194(6) -0.0065(4) 0.0081(4) -0.0026(5)
C1 0.0739(15) 0.0237(9) 0.0165(8) -0.0039(7) 0.0130(9) -0.0205(10)
C2 0.0853(17) 0.0308(11) 0.0184(9) -0.0079(8) 0.0152(10) -0.0294(11)
C3 0.0762(16) 0.0274(10) 0.0465(13) -0.0221(9) 0.0454(12) -0.0315(11)
C4 0.0361(10) 0.0166(8) 0.0537(12) -0.0112(8) 0.0287(9) -0.0085(7)
C5 0.0268(9) 0.0177(8) 0.0513(12) -0.0093(8) 0.0202(8) -0.0031(7)
C6 0.0827(17) 0.0280(10) 0.0196(9) 0.0025(8) -0.0113(10) -0.0145(11)
C7 0.136(3) 0.0364(12) 0.0262(11) -0.0131(9) 0.0399(14) -0.0480(15)
C8 0.0283(10) 0.0213(9) 0.0507(12) 0.0007(8) 0.0038(9) 0.0039(7)
C9 0.0340(11) 0.0282(11) 0.101(2) -0.0255(12) 0.0379(12) -0.0083(9)
C10 0.0841(17) 0.0281(10) 0.0288(11) -0.0103(9) 0.0227(11) -0.0109(11)
C11 0.0268(10) 0.0737(17) 0.0419(12) -0.0327(12) 0.0028(9) 0.0104(10)
C11' 0.0268(10) 0.0737(17) 0.0419(12) -0.0327(12) 0.0028(9) 0.0104(10)
C12 0.0188(8) 0.0143(7) 0.0141(7) 0.0022(6) 0.0046(6) 0.0015(6)
C13 0.0202(8) 0.0143(7) 0.0162(7) 0.0000(6) 0.0010(6) -0.0003(6)
C14 0.0167(8) 0.0189(8) 0.0218(8) 0.0013(6) 0.0033(6) -0.0031(6)
C15 0.0176(8) 0.0207(8) 0.0194(8) -0.0003(6) 0.0057(6) 0.0011(6)
C16 0.0187(8) 0.0153(7) 0.0147(7) -0.0009(6) 0.0012(6) 0.0009(6)
C17 0.0172(7) 0.0143(7) 0.0125(7) 0.0028(6) 0.0012(6) 0.0003(6)
C18 0.0260(9) 0.0238(9) 0.0283(9) -0.0047(7) 0.0029(7) -0.0104(7)
C19 0.0241(9) 0.0276(9) 0.0241(9) -0.0097(7) 0.0106(7) -0.0012(7)
C20 0.0162(7) 0.0142(7) 0.0151(7) -0.0035(6) 0.0050(6) -0.0007(6)
C21 0.0187(8) 0.0166(7) 0.0140(7) -0.0019(6) 0.0050(6) 0.0007(6)
C22 0.0197(8) 0.0156(7) 0.0175(7) 0.0018(6) 0.0062(6) 0.0000(6)
C23 0.0174(8) 0.0197(8) 0.0177(7) -0.0028(6) 0.0068(6) -0.0010(6)
C24 0.0161(7) 0.0207(8) 0.0193(8) 0.0001(6) 0.0028(6) 0.0018(6)
C25 0.0188(8) 0.0157(7) 0.0173(7) -0.0004(6) 0.0049(6) 0.0021(6)
C26 0.0203(8) 0.0180(8) 0.0194(8) 0.0044(6) -0.0003(6) -0.0040(6)
C27 0.0312(9) 0.0233(9) 0.0195(8) 0.0036(7) -0.0004(7) -0.0032(7)
C28 0.0191(8) 0.0264(9) 0.0293(9) 0.0059(7) 0.0042(7) 0.0033(7)
C29 0.0168(8) 0.0255(9) 0.0266(9) 0.0031(7) 0.0033(6) -0.0041(7)
C30 0.0233(10) 0.0398(11) 0.0539(13) 0.0089(10) 0.0169(9) 0.0022(8)
C31 0.0212(9) 0.0249(9) 0.0446(11) 0.0023(8) 0.0032(8) -0.0075(7)
C32 0.0201(8) 0.0190(8) 0.0254(8) 0.0054(7) -0.0005(6) -0.0004(6)
C33 0.0276(9) 0.0223(9) 0.0382(10) 0.0076(8) -0.0003(8) 0.0045(7)
C34 0.0292(10) 0.0356(10) 0.0235(9) 0.0112(8) 0.0029(7) 0.0011(8)

loop_
_atom_type_symbol
_atom_type_description
_atom_type_scat_dispersion_real
_atom_type_scat_dispersion_imag
_atom_type_scat_source
C C 0.0033 0.0016 'International Tables Vol C Tables 4.2.6.8 and 6.1.1.4'
H H 0.0000 0.0000 'International Tables Vol C Tables 4.2.6.8 and 6.1.1.4'
O O 0.0106 0.0060 'International Tables Vol C Tables 4.2.6.8 and 6.1.1.4'
P P 0.1023 0.0942 'International Tables Vol C Tables 4.2.6.8 and 6.1.1.4'

loop_
_geom_angle_atom_site_label_1
_geom_angle_atom_site_label_2
_geom_angle_atom_site_label_3
_geom_angle
C12 P1 C5 107.87(7)
C12 P1 C1 106.75(9)
C5 P1 C1 104.17(9)
C10 O1 C3 108.94(15)
C11 O2 C3 112.2(3)
C11' O2' C3 98.1(3)
C13 O3 C18 118.27(13)
C16 O4 C19 117.73(12)
C6 C1 C2 107.72(19)
C6 C1 C7 108.50(19)
C2 C1 C7 109.26(16)
C6 C1 P1 109.84(12)
C2 C1 P1 116.28(14)
C7 C1 P1 105.03(16)
C3 C2 C1 118.3(2)
C3 C2 H2A 107.7
C1 C2 H2A 107.7
C3 C2 H2B 107.7
C1 C2 H2B 107.7
H2A C2 H2B 107.1
O2 C3 O1 102.84(18)
O2 C3 C4 126.4(4)
O1 C3 C4 106.66(16)
O2 C3 C2 98.5(3)
O1 C3 C2 108.2(2)
C4 C3 C2 112.85(15)
O1 C3 O2' 107.27(17)
C4 C3 O2' 97.9(3)
C2 C3 O2' 122.7(3)
C3 C4 C5 118.56(16)
C3 C4 H4A 107.7
C5 C4 H4A 107.7
C3 C4 H4B 107.7
C5 C4 H4B 107.7
H4A C4 H4B 107.1
C8 C5 C4 107.04(15)
C8 C5 C9 108.31(19)
C4 C5 C9 109.72(15)
C8 C5 P1 110.68(12)
C4 C5 P1 116.77(15)
C9 C5 P1 104.06(13)
C1 C6 H6A 109.5
C1 C6 H6B 109.5
H6A C6 H6B 109.5
C1 C6 H6C 109.5
H6A C6 H6C 109.5
H6B C6 H6C 109.5
C1 C7 H7A 109.5
C1 C7 H7B 109.5
H7A C7 H7B 109.5
C1 C7 H7C 109.5
H7A C7 H7C 109.5
H7B C7 H7C 109.5
C5 C8 H8A 109.5
C5 C8 H8B 109.5
H8A C8 H8B 109.5
C5 C8 H8C 109.5
H8A C8 H8C 109.5
H8B C8 H8C 109.5
C5 C9 H9A 109.5
C5 C9 H9B 109.5
H9A C9 H9B 109.5
C5 C9 H9C 109.5
H9A C9 H9C 109.5
H9B C9 H9C 109.5
O1 C10 C11' 104.26(16)
O1 C10 C11 104.26(16)
O1 C10 H10A 110.9
C11 C10 H10A 110.9
O1 C10 H10B 110.9
C11 C10 H10B 110.9
H10A C10 H10B 108.9
O2 C11 C10 104.4(2)
O2 C11 H11A 110.9
C10 C11 H11A 110.9
O2 C11 H11B 110.9
C10 C11 H11B 110.9
H11A C11 H11B 108.9
O2' C11' C10 113.8(2)
O2' C11' H11C 108.8
C10 C11' H11C 108.8
O2' C11' H11D 108.8
C10 C11' H11D 108.8
H11C C11' H11D 107.7
C17 C12 C13 117.98(14)
C17 C12 P1 116.40(11)
C13 C12 P1 125.58(12)
O3 C13 C14 122.83(14)
O3 C13 C12 115.59(13)
C14 C13 C12 121.58(14)
C13 C14 C15 119.99(15)
C13 C14 H14 120.0
C15 C14 H14 120.0
C16 C15 C14 120.01(14)
C16 C15 H15 120.0
C14 C15 H15 120.0
O4 C16 C15 124.14(14)
O4 C16 C17 115.20(13)
C15 C16 C17 120.66(14)
C12 C17 C16 119.76(14)
C12 C17 C20 124.53(13)
C16 C17 C20 115.69(13)
O3 C18 H18A 109.5
O3 C18 H18B 109.5
H18A C18 H18B 109.5
O3 C18 H18C 109.5
H18A C18 H18C 109.5
H18B C18 H18C 109.5
O4 C19 H19A 109.5
O4 C19 H19B 109.5
H19A C19 H19B 109.5
O4 C19 H19C 109.5
H19A C19 H19C 109.5
H19B C19 H19C 109.5
C21 C20 C25 119.49(14)
C21 C20 C17 120.93(13)
C25 C20 C17 119.16(13)
C22 C21 C20 119.30(14)
C22 C21 C26 118.33(14)
C20 C21 C26 122.30(14)
C23 C22 C21 122.21(14)
C23 C22 H22 118.9
C21 C22 H22 118.9
C22 C23 C24 117.47(14)
C22 C23 C29 123.31(14)
C24 C23 C29 119.23(14)
C25 C24 C23 122.52(15)
C25 C24 H24 118.7
C23 C24 H24 118.7
C24 C25 C20 118.99(14)
C24 C25 C32 119.25(14)
C20 C25 C32 121.64(14)
C21 C26 C27 112.31(14)
C21 C26 C28 110.09(13)
C27 C26 C28 110.45(13)
C21 C26 H26 107.9
C27 C26 H26 107.9
C28 C26 H26 107.9
C26 C27 H27A 109.5
C26 C27 H27B 109.5
H27A C27 H27B 109.5
C26 C27 H27C 109.5
H27A C27 H27C 109.5
H27B C27 H27C 109.5
C26 C28 H28A 109.5
C26 C28 H28B 109.5
H28A C28 H28B 109.5
C26 C28 H28C 109.5
H28A C28 H28C 109.5
H28B C28 H28C 109.5
C23 C29 C31 113.72(14)
C23 C29 C30 111.11(15)
C31 C29 C30 109.78(15)
C23 C29 H29 107.3
C31 C29 H29 107.3
C30 C29 H29 107.3
C29 C30 H30A 109.5
C29 C30 H30B 109.5
H30A C30 H30B 109.5
C29 C30 H30C 109.5
H30A C30 H30C 109.5
H30B C30 H30C 109.5
C29 C31 H31A 109.5
C29 C31 H31B 109.5
H31A C31 H31B 109.5
C29 C31 H31C 109.5
H31A C31 H31C 109.5
H31B C31 H31C 109.5
C25 C32 C33 113.07(14)
C25 C32 C34 110.39(14)
C33 C32 C34 110.19(14)
C25 C32 H32 107.7
C33 C32 H32 107.7
C34 C32 H32 107.7
C32 C33 H33A 109.5
C32 C33 H33B 109.5
H33A C33 H33B 109.5
C32 C33 H33C 109.5
H33A C33 H33C 109.5
H33B C33 H33C 109.5
C32 C34 H34A 109.5
C32 C34 H34B 109.5
H34A C34 H34B 109.5
C32 C34 H34C 109.5
H34A C34 H34C 109.5
H34B C34 H34C 109.5

loop_
_geom_bond_atom_site_label_1
_geom_bond_atom_site_label_2
_geom_bond_distance
P1 C12 1.8554(15)
P1 C5 1.9009(19)
P1 C1 1.901(2)
O1 C10 1.417(2)
O1 C3 1.436(2)
O2 C11 1.327(3)
O2 C3 1.388(3)
O2' C11' 1.421(4)
O2' C3 1.559(5)
O3 C13 1.3724(19)
O3 C18 1.4251(19)
O4 C16 1.3739(18)
O4 C19 1.4267(18)
C1 C6 1.528(3)
C1 C2 1.545(2)
C1 C7 1.546(3)
C2 C3 1.507(4)
C2 H2A 0.9900
C2 H2B 0.9900
C3 C4 1.505(3)
C4 C5 1.543(3)
C4 H4A 0.9900
C4 H4B 0.9900
C5 C8 1.530(3)
C5 C9 1.546(3)
C6 H6A 0.9800
C6 H6B 0.9800
C6 H6C 0.9800
C7 H7A 0.9800
C7 H7B 0.9800
C7 H7C 0.9800
C8 H8A 0.9800
C8 H8B 0.9800
C8 H8C 0.9800
C9 H9A 0.9800
C9 H9B 0.9800
C9 H9C 0.9800
C10 C11' 1.472(3)
C10 C11 1.472(3)
C10 H10A 0.9900
C10 H10B 0.9900
C11 H11A 0.9900
C11 H11B 0.9900
C11' H11C 0.9900
C11' H11D 0.9900
C12 C17 1.410(2)
C12 C13 1.412(2)
C13 C14 1.384(2)
C14 C15 1.392(2)
C14 H14 0.9500
C15 C16 1.381(2)
C15 H15 0.9500
C16 C17 1.414(2)
C17 C20 1.514(2)
C18 H18A 0.9800
C18 H18B 0.9800
C18 H18C 0.9800
C19 H19A 0.9800
C19 H19B 0.9800
C19 H19C 0.9800
C20 C21 1.404(2)
C20 C25 1.409(2)
C21 C22 1.397(2)
C21 C26 1.522(2)
C22 C23 1.387(2)
C22 H22 0.9500
C23 C24 1.394(2)
C23 C29 1.523(2)
C24 C25 1.391(2)
C24 H24 0.9500
C25 C32 1.526(2)
C26 C27 1.535(2)
C26 C28 1.535(2)
C26 H26 1.0000
C27 H27A 0.9800
C27 H27B 0.9800
C27 H27C 0.9800
C28 H28A 0.9800
C28 H28B 0.9800
C28 H28C 0.9800
C29 C31 1.527(2)
C29 C30 1.528(2)
C29 H29 1.0000
C30 H30A 0.9800
C30 H30B 0.9800
C30 H30C 0.9800
C31 H31A 0.9800
C31 H31B 0.9800
C31 H31C 0.9800
C32 C33 1.534(2)
C32 C34 1.536(2)
C32 H32 1.0000
C33 H33A 0.9800
C33 H33B 0.9800
C33 H33C 0.9800
C34 H34A 0.9800
C34 H34B 0.9800
C34 H34C 0.9800

loop_
_geom_torsion_atom_site_label_1
_geom_torsion_atom_site_label_2
_geom_torsion_atom_site_label_3
_geom_torsion_atom_site_label_4
_geom_torsion
C6 C1 C2 C3 167.06(17)
C7 C1 C2 C3 -75.3(2)
P1 C1 C2 C3 43.3(2)
C11 O2 C3 O1 24.0(6)
C11 O2 C3 C4 -98.2(5)
C11 O2 C3 C2 135.0(5)
C10 O1 C3 O2 -8.6(4)
C10 O1 C3 C4 126.14(19)
C10 O1 C3 C2 -112.2(2)
C10 O1 C3 O2' 22.1(4)
C1 C2 C3 O2 74.4(3)
C1 C2 C3 O1 -178.97(15)
C1 C2 C3 C4 -61.2(2)
C1 C2 C3 O2' 55.4(3)
C11' O2' C3 O1 -26.9(4)
C11' O2' C3 C4 -137.2(3)
C11' O2' C3 C2 99.1(3)
O2 C3 C4 C5 -60.6(3)
O1 C3 C4 C5 178.83(16)
C2 C3 C4 C5 60.1(2)
O2' C3 C4 C5 -70.4(2)
C3 C4 C5 C8 -166.26(17)
C3 C4 C5 C9 76.4(2)
C3 C4 C5 P1 -41.6(2)
C3 O1 C10 C11' -7.3(3)
C3 O1 C10 C11 -7.3(3)
C3 O2 C11 C10 -28.9(6)
O1 C10 C11 O2 21.3(4)
C3 O2' C11' C10 23.6(4)
O1 C10 C11' O2' -12.0(4)
C5 P1 C12 C17 -124.91(12)
C1 P1 C12 C17 123.64(12)
C5 P1 C12 C13 57.57(16)
C1 P1 C12 C13 -53.88(15)
C18 O3 C13 C14 -9.2(2)
C18 O3 C13 C12 171.74(14)
C17 C12 C13 O3 178.38(13)
P1 C12 C13 O3 -4.1(2)
C17 C12 C13 C14 -0.7(2)
P1 C12 C13 C14 176.77(12)
O3 C13 C14 C15 -179.27(14)
C12 C13 C14 C15 -0.2(2)
C13 C14 C15 C16 0.2(2)
C19 O4 C16 C15 -8.8(2)
C19 O4 C16 C17 171.72(14)
C14 C15 C16 O4 -178.64(14)
C14 C15 C16 C17 0.8(2)
C13 C12 C17 C16 1.7(2)
P1 C12 C17 C16 -176.04(11)
C13 C12 C17 C20 -176.41(14)
P1 C12 C17 C20 5.9(2)
O4 C16 C17 C12 177.72(13)
C15 C16 C17 C12 -1.7(2)
O4 C16 C17 C20 -4.03(19)
C15 C16 C17 C20 176.51(14)
C12 C17 C20 C21 -97.14(18)
C16 C17 C20 C21 84.71(18)
C12 C17 C20 C25 90.27(19)
C16 C17 C20 C25 -87.89(17)
C25 C20 C21 C22 -1.6(2)
C17 C20 C21 C22 -174.20(14)
C25 C20 C21 C26 175.29(14)
C17 C20 C21 C26 2.7(2)
C20 C21 C22 C23 1.0(2)
C26 C21 C22 C23 -176.10(14)
C21 C22 C23 C24 -0.5(2)
C21 C22 C23 C29 179.80(15)
C22 C23 C24 C25 0.8(2)
C29 C23 C24 C25 -179.49(15)
C23 C24 C25 C20 -1.5(2)
C23 C24 C25 C32 174.64(14)
C21 C20 C25 C24 1.9(2)
C17 C20 C25 C24 174.60(14)
C21 C20 C25 C32 -174.15(14)
C17 C20 C25 C32 -1.5(2)
C22 C21 C26 C27 -56.13(19)
C20 C21 C26 C27 126.91(15)
C22 C21 C26 C28 67.39(18)
C20 C21 C26 C28 -109.57(16)
C22 C23 C29 C31 -26.9(2)
C24 C23 C29 C31 153.44(15)
C22 C23 C29 C30 97.59(19)
C24 C23 C29 C30 -82.10(19)
C24 C25 C32 C33 42.7(2)
C20 C25 C32 C33 -141.27(16)
C24 C25 C32 C34 -81.27(18)
C20 C25 C32 C34 94.77(18)
